data_7131312
loop_
_publ_author_name
'Yang, Fu-Yuan'
'Han, Tian-Jiao'
'Jia, Shi-Kun'
'Wang, Min-Can'
'Mei, Guang-Jian'

_publ_section_title
;
 Catalytic [2,3]-sigmatropic rearrangement of sulfonium ylides derived
 from azoalkenes: non-carbenoid Doyle-Kirmse reaction.
;
_journal_issue 21
_journal_name_full 'Chemical communications (Cambridge, England)'
_journal_page_first 3107
_journal_page_last 3110
_journal_paper_doi 10.1039/d3cc00160a
_journal_volume 59
_journal_year 2023
_chemical_formula_moiety 'C23 H26 N2 O4 S'
_chemical_formula_sum 'C23 H26 N2 O4 S'
_chemical_formula_weight 426.52
_space_group_crystal_system monoclinic
_space_group_IT_number 14
_space_group_name_Hall '-P 2ybc'
_space_group_name_H-M_alt 'P 1 21/c 1'
_atom_sites_solution_hydrogens geom
_atom_sites_solution_primary direct
_audit_creation_date 2022-09-29
_audit_creation_method
;
Olex2 1.2
(compiled 2018.05.29 svn.r3508 for OlexSys, GUI svn.r5506)
;
_audit_update_record
;
2023-01-07 deposited with the CCDC.	2023-02-13 downloaded from the CCDC.
;
_cell_angle_alpha 90
_cell_angle_beta 108.178(7)
_cell_angle_gamma 90
_cell_formula_units_Z 4
_cell_length_a 11.8940(8)
_cell_length_b 13.8863(6)
_cell_length_c 14.5801(9)
_cell_measurement_reflns_used 2854
_cell_measurement_temperature 293(2)
_cell_measurement_theta_max 70.9350
_cell_measurement_theta_min 4.4920
_cell_volume 2287.9(2)
_computing_cell_refinement 'CrysAlisPro 1.171.40.53 (Rigaku OD, 2019)'
_computing_data_collection 'CrysAlisPro 1.171.40.53 (Rigaku OD, 2019)'
_computing_data_reduction 'CrysAlisPro 1.171.40.53 (Rigaku OD, 2019)'
_computing_molecular_graphics 'Olex2 (Dolomanov et al., 2009)'
_computing_publication_material 'Olex2 (Dolomanov et al., 2009)'
_computing_structure_refinement 'ShelXL (Sheldrick, 2015)'
_computing_structure_solution 'ShelXS (Sheldrick, 2008)'
_diffrn_ambient_temperature 293(2)
_diffrn_detector 'CCD plate'
_diffrn_detector_area_resol_mean 16.2312
_diffrn_detector_type Eos
_diffrn_measured_fraction_theta_full 0.998
_diffrn_measured_fraction_theta_max 0.998
_diffrn_measurement_details
;
List of Runs (angles in degrees, time in seconds):

  # Type    Start    End  Width  t~exp~   \w     \q     \k     \f   Frames
#--------------------------------------------------------------------------
  1  \w   -102.00 -39.00   1.00    2.30    --  -33.50 -57.00-180.00   63
  2  \w    -94.00 -57.00   1.00    2.30    --  -33.50 178.00-180.00   37
  3  \w   -108.00 -36.00   1.00    2.30    --  -33.50 178.00  60.00   72
  4  \w   -101.00  -8.00   1.00    2.30    --  -33.50 -77.00 -60.00   93
  5  \w    -81.00 -48.00   1.00    2.30    --  -33.50-176.00 116.00   33
  6  \w     58.00 110.00   1.00    2.30    --   36.47 178.00 120.00   52
  7  \w     59.00  85.00   1.00    2.30    --   36.47 178.00 -90.00   26
  8  \w     48.00 103.00   1.00    2.30    --   36.47  77.00  60.00   55
  9  \w     79.00 104.00   1.00    2.30    --   36.47 178.00  30.00   25
 10  \w     79.00 111.00   1.00   15.00    --  108.00-111.00 -90.00   32
 11  \w     46.00 108.00   1.00   15.00    --  108.00 -30.00  60.00   62
 12  \w     44.00  92.00   1.00   15.00    --  108.00 -45.00  30.00   48
 13  \w     84.00 110.00   1.00   15.00    --  108.00 -94.00 -90.00   26
 14  \w     49.00 124.00   1.00   15.00    --  108.00 -61.00 150.00   75
 15  \w     48.00 103.00   1.00   15.00    --  108.00 -94.00 150.00   55
 16  \w     45.00 110.00   1.00   15.00    --  108.00 -94.00  60.00   65
 17  \w     38.00 178.00   1.00   15.00    --  108.00   0.00  90.00  140
;
_diffrn_measurement_device 'four-circle diffractometer'
_diffrn_measurement_device_type 'Xcalibur, Eos, Gemini'
_diffrn_measurement_method '\w scans'
_diffrn_orient_matrix_type 'CrysAlisPro convention (1999,Acta A55,543-557)'
_diffrn_orient_matrix_UB_11 0.1277773000
_diffrn_orient_matrix_UB_12 0.0315294000
_diffrn_orient_matrix_UB_13 0.0539862000
_diffrn_orient_matrix_UB_21 0.0312413000
_diffrn_orient_matrix_UB_22 -0.0067451000
_diffrn_orient_matrix_UB_23 -0.0946578000
_diffrn_orient_matrix_UB_31 -0.0359448000
_diffrn_orient_matrix_UB_32 0.1061509000
_diffrn_orient_matrix_UB_33 -0.0220034000
_diffrn_radiation_monochromator graphite
_diffrn_radiation_probe x-ray
_diffrn_radiation_type CuK\a
_diffrn_radiation_wavelength 1.54184
_diffrn_reflns_av_R_equivalents 0.0276
_diffrn_reflns_av_unetI/netI 0.0357
_diffrn_reflns_Laue_measured_fraction_full 0.998
_diffrn_reflns_Laue_measured_fraction_max 0.998
_diffrn_reflns_limit_h_max 10
_diffrn_reflns_limit_h_min -14
_diffrn_reflns_limit_k_max 16
_diffrn_reflns_limit_k_min -10
_diffrn_reflns_limit_l_max 17
_diffrn_reflns_limit_l_min -17
_diffrn_reflns_number 8969
_diffrn_reflns_point_group_measured_fraction_full 0.998
_diffrn_reflns_point_group_measured_fraction_max 0.998
_diffrn_reflns_theta_full 67.079
_diffrn_reflns_theta_max 67.079
_diffrn_reflns_theta_min 3.912
_diffrn_source 'fine-focus sealed X-ray tube'
_diffrn_source_type 'Enhance (Cu) X-ray Source'
_exptl_absorpt_coefficient_mu 1.506
_exptl_absorpt_correction_T_max 1.00000
_exptl_absorpt_correction_T_min 0.88407
_exptl_absorpt_correction_type multi-scan
_exptl_absorpt_process_details
;
CrysAlisPro 1.171.40.53 (Rigaku Oxford Diffraction, 2019)
Empirical absorption correction using spherical harmonics,
 implemented in SCALE3 ABSPACK scaling algorithm.
;
_exptl_crystal_colour 'light colourless'
_exptl_crystal_colour_modifier light
_exptl_crystal_colour_primary colourless
_exptl_crystal_density_diffrn 1.238
_exptl_crystal_description block
_exptl_crystal_F_000 904
_exptl_crystal_size_max 0.17
_exptl_crystal_size_mid 0.13
_exptl_crystal_size_min 0.1
_refine_diff_density_max 0.416
_refine_diff_density_min -0.241
_refine_diff_density_rms 0.048
_refine_ls_extinction_method none
_refine_ls_goodness_of_fit_ref 1.034
_refine_ls_hydrogen_treatment constr
_refine_ls_matrix_type full
_refine_ls_number_parameters 273
_refine_ls_number_reflns 4075
_refine_ls_number_restraints 0
_refine_ls_restrained_S_all 1.034
_refine_ls_R_factor_all 0.0627
_refine_ls_R_factor_gt 0.0504
_refine_ls_shift/su_max 0.000
_refine_ls_shift/su_mean 0.000
_refine_ls_structure_factor_coef Fsqd
_refine_ls_weighting_details 'w=1/[\s^2^(Fo^2^)+(0.0844P)^2^+0.2535P] where P=(Fo^2^+2Fc^2^)/3'
_refine_ls_weighting_scheme calc
_refine_ls_wR_factor_gt 0.1357
_refine_ls_wR_factor_ref 0.1500
_reflns_Friedel_coverage 0.000
_reflns_number_gt 3258
_reflns_number_total 4075
_reflns_threshold_expression 'I > 2\s(I)'
_cod_data_source_file d3cc00160a2.cif
_cod_data_source_block 202209176
_cod_depositor_comments 'Adding full bibliography for 7131312.cif.'
_cod_database_code 7131312
_shelx_shelxl_version_number 2014/7
_chemical_oxdiff_formula C30H3O3N2S1
_chemical_oxdiff_usercomment r
_shelx_space_group_comment
;
The symmetry employed for this shelxl refinement is uniquely defined
by the following loop, which should always be used as a source of
symmetry information in preference to the above space-group names.
They are only intended as comments.
;
_shelx_estimated_absorpt_t_max 0.864
_shelx_estimated_absorpt_t_min 0.784
_reflns_odcompleteness_completeness 99.74
_reflns_odcompleteness_iscentric 1
_reflns_odcompleteness_theta 66.97
_olex2_refinement_description
;
1. Fixed Uiso
 At 1.2 times of:
  All C(H) groups, All C(H,H) groups, All N(H) groups
 At 1.5 times of:
  All C(H,H,H) groups
2.a Secondary CH2 refined with riding coordinates:
 C9(H9A,H9B), C14(H14A,H14B), C17(H17A,H17B)
2.b Aromatic/amide H refined with riding coordinates:
 N2(H2), C2(H2A), C3(H3), C4(H4), C5(H5), C6(H6), C8(H8), C19(H19), C20(H20),
 C21(H21), C22(H22), C23(H23)
2.c X=CH2 refined with riding coordinates:
 C7(H7A,H7B)
2.d Idealised Me refined as rotating group:
 C12(H12A,H12B,H12C), C15(H15A,H15B,H15C)
;
_olex2_submission_special_instructions 'No special instructions were received'
_oxdiff_exptl_absorpt_empirical_details
;
Empirical correction (ABSPACK) includes:
- Absorption correction using spherical harmonics
- Frame scaling
;
_oxdiff_exptl_absorpt_empirical_full_max 1.139
_oxdiff_exptl_absorpt_empirical_full_min 0.858

loop_
_space_group_symop_operation_xyz
'x, y, z'
'-x, y+1/2, -z+1/2'
'-x, -y, -z'
'x, -y-1/2, z-1/2'

loop_
_atom_site_label
_atom_site_type_symbol
_atom_site_fract_x
_atom_site_fract_y
_atom_site_fract_z
_atom_site_U_iso_or_equiv
_atom_site_adp_type
_atom_site_occupancy
_atom_site_site_symmetry_order
_atom_site_calc_flag
_atom_site_refinement_flags_posn
_atom_site_refinement_flags_adp
_atom_site_refinement_flags_occupancy
_atom_site_disorder_assembly
_atom_site_disorder_group
S1 S 0.63427(5) 0.63531(4) 0.43047(4) 0.05788(19) Uani 1 1 d . . . . .
O1 O 0.50707(18) 0.73092(13) 0.25822(14) 0.0766(5) Uani 1 1 d . . . . .
O2 O 0.54790(16) 0.63543(12) 0.14904(12) 0.0622(4) Uani 1 1 d . . . . .
O3 O 0.90475(16) 0.31838(14) 0.34627(17) 0.0767(5) Uani 1 1 d . . . . .
O4 O 0.76802(18) 0.19883(11) 0.30999(13) 0.0694(5) Uani 1 1 d . . . . .
N1 N 0.72129(14) 0.44657(11) 0.30481(12) 0.0430(4) Uani 1 1 d . . . . .
N2 N 0.70623(16) 0.34881(11) 0.29583(14) 0.0492(4) Uani 1 1 d . . . . .
H2 H 0.6366 0.3240 0.2750 0.059 Uiso 1 1 calc R . . . .
C1 C 0.7303(2) 0.54836(16) 0.50437(15) 0.0520(5) Uani 1 1 d . . . . .
C2 C 0.8510(2) 0.56669(19) 0.54348(17) 0.0598(6) Uani 1 1 d . . . . .
H2A H 0.8811 0.6259 0.5326 0.072 Uiso 1 1 calc R . . . .
C3 C 0.9262(2) 0.4981(2) 0.59816(19) 0.0683(7) Uani 1 1 d . . . . .
H3 H 1.0067 0.5109 0.6236 0.082 Uiso 1 1 calc R . . . .
C4 C 0.8823(3) 0.4114(2) 0.6149(2) 0.0787(8) Uani 1 1 d . . . . .
H4 H 0.9335 0.3646 0.6503 0.094 Uiso 1 1 calc R . . . .
C5 C 0.7628(3) 0.3928(2) 0.5798(2) 0.0856(9) Uani 1 1 d . . . . .
H5 H 0.7334 0.3341 0.5928 0.103 Uiso 1 1 calc R . . . .
C6 C 0.6863(3) 0.4615(2) 0.52511(19) 0.0717(7) Uani 1 1 d . . . . .
H6 H 0.6055 0.4493 0.5023 0.086 Uiso 1 1 calc R . . . .
C7 C 0.8057(4) 0.7936(3) 0.2388(3) 0.1176(15) Uani 1 1 d . . . . .
H7A H 0.8038 0.7639 0.1811 0.141 Uiso 1 1 calc R . . . .
H7B H 0.8168 0.8598 0.2458 0.141 Uiso 1 1 calc R . . . .
C8 C 0.7928(3) 0.74288(19) 0.3090(2) 0.0736(7) Uani 1 1 d . . . . .
H8 H 0.7952 0.7749 0.3656 0.088 Uiso 1 1 calc R . . . .
C9 C 0.77434(19) 0.63639(15) 0.30567(18) 0.0524(5) Uani 1 1 d . . . . .
H9A H 0.8352 0.6073 0.3590 0.063 Uiso 1 1 calc R . . . .
H9B H 0.7838 0.6118 0.2463 0.063 Uiso 1 1 calc R . . . .
C10 C 0.65232(17) 0.60513(14) 0.31114(15) 0.0453(4) Uani 1 1 d . . . . .
C11 C 0.62944(17) 0.49828(13) 0.29373(14) 0.0434(4) Uani 1 1 d . . . . .
C12 C 0.5044(2) 0.46301(17) 0.2715(2) 0.0618(6) Uani 1 1 d . . . . .
H12A H 0.4536 0.5161 0.2738 0.093 Uiso 1 1 calc GR . . . .
H12B H 0.5006 0.4155 0.3182 0.093 Uiso 1 1 calc GR . . . .
H12C H 0.4790 0.4349 0.2081 0.093 Uiso 1 1 calc GR . . . .
C13 C 0.5589(2) 0.66465(15) 0.23789(17) 0.0534(5) Uani 1 1 d . . . . .
C14 C 0.4667(3) 0.6904(2) 0.0699(2) 0.0765(8) Uani 1 1 d . . . . .
H14A H 0.3879 0.6903 0.0762 0.092 Uiso 1 1 calc R . . . .
H14B H 0.4934 0.7565 0.0716 0.092 Uiso 1 1 calc R . . . .
C15 C 0.4648(3) 0.6449(2) -0.0212(2) 0.0851(9) Uani 1 1 d . . . . .
H15A H 0.4344 0.5805 -0.0236 0.128 Uiso 1 1 calc GR . . . .
H15B H 0.5437 0.6427 -0.0255 0.128 Uiso 1 1 calc GR . . . .
H15C H 0.4150 0.6815 -0.0742 0.128 Uiso 1 1 calc GR . . . .
C16 C 0.8045(2) 0.29179(15) 0.32076(16) 0.0532(5) Uani 1 1 d . . . . .
C17 C 0.8596(3) 0.12648(19) 0.3457(2) 0.0786(9) Uani 1 1 d . . . . .
H17A H 0.9362 0.1541 0.3507 0.094 Uiso 1 1 calc R . . . .
H17B H 0.8457 0.0731 0.3007 0.094 Uiso 1 1 calc R . . . .
C18 C 0.8598(2) 0.09072(17) 0.44270(19) 0.0608(6) Uani 1 1 d . . . . .
C19 C 0.9041(3) 0.1495(2) 0.5218(2) 0.0860(9) Uani 1 1 d . . . . .
H19 H 0.9335 0.2099 0.5138 0.103 Uiso 1 1 calc R . . . .
C20 C 0.9056(4) 0.1210(3) 0.6121(3) 0.0960(10) Uani 1 1 d . . . . .
H20 H 0.9363 0.1616 0.6647 0.115 Uiso 1 1 calc R . . . .
C21 C 0.8628(3) 0.0344(3) 0.6243(3) 0.0923(10) Uani 1 1 d . . . . .
H21 H 0.8644 0.0153 0.6858 0.111 Uiso 1 1 calc R . . . .
C22 C 0.8171(4) -0.0257(3) 0.5488(3) 0.1095(13) Uani 1 1 d . . . . .
H22 H 0.7869 -0.0853 0.5584 0.131 Uiso 1 1 calc R . . . .
C23 C 0.8154(3) 0.0029(2) 0.4535(3) 0.0882(9) Uani 1 1 d . . . . .
H23 H 0.7848 -0.0376 0.4008 0.106 Uiso 1 1 calc R . . . .

loop_
_atom_site_aniso_label
_atom_site_aniso_U_11
_atom_site_aniso_U_22
_atom_site_aniso_U_33
_atom_site_aniso_U_23
_atom_site_aniso_U_13
_atom_site_aniso_U_12
S1 0.0573(3) 0.0543(3) 0.0621(3) -0.0074(2) 0.0188(2) 0.0117(2)
O1 0.0831(12) 0.0573(10) 0.0801(12) 0.0004(9) 0.0118(9) 0.0336(9)
O2 0.0713(10) 0.0495(8) 0.0585(9) 0.0077(7) 0.0097(8) 0.0169(7)
O3 0.0596(10) 0.0573(10) 0.1118(16) 0.0140(10) 0.0247(10) 0.0113(8)
O4 0.0965(13) 0.0340(8) 0.0733(11) 0.0043(7) 0.0201(9) 0.0122(8)
N1 0.0492(9) 0.0298(8) 0.0485(9) 0.0002(6) 0.0130(7) 0.0005(6)
N2 0.0520(9) 0.0297(8) 0.0612(10) 0.0008(7) 0.0106(8) 0.0003(7)
C1 0.0567(12) 0.0525(12) 0.0465(10) -0.0069(9) 0.0157(9) 0.0020(9)
C2 0.0592(12) 0.0596(13) 0.0577(13) -0.0069(11) 0.0141(10) -0.0025(11)
C3 0.0615(14) 0.0784(18) 0.0588(13) 0.0001(13) 0.0097(11) 0.0098(12)
C4 0.0867(19) 0.0810(19) 0.0588(14) 0.0095(13) 0.0089(13) 0.0160(16)
C5 0.109(2) 0.0717(18) 0.0683(17) 0.0178(14) 0.0171(16) -0.0127(17)
C6 0.0705(15) 0.0802(18) 0.0601(14) 0.0077(13) 0.0143(12) -0.0144(13)
C7 0.164(4) 0.0645(19) 0.135(3) 0.018(2) 0.062(3) -0.031(2)
C8 0.0817(17) 0.0475(13) 0.0931(19) -0.0046(13) 0.0293(15) -0.0141(12)
C9 0.0505(11) 0.0395(11) 0.0676(13) -0.0004(9) 0.0192(10) -0.0027(8)
C10 0.0476(10) 0.0328(9) 0.0536(11) -0.0006(8) 0.0131(8) 0.0045(8)
C11 0.0445(9) 0.0339(9) 0.0485(10) 0.0025(8) 0.0099(8) 0.0008(8)
C12 0.0488(11) 0.0481(12) 0.0827(16) -0.0011(11) 0.0121(11) -0.0031(9)
C13 0.0553(11) 0.0360(10) 0.0649(13) 0.0022(9) 0.0129(10) 0.0058(9)
C14 0.0841(18) 0.0685(17) 0.0670(16) 0.0175(13) 0.0092(13) 0.0236(14)
C15 0.095(2) 0.081(2) 0.0671(16) 0.0080(15) 0.0073(15) 0.0105(16)
C16 0.0709(14) 0.0371(10) 0.0540(11) 0.0066(9) 0.0229(10) 0.0103(10)
C17 0.124(2) 0.0474(13) 0.0720(16) 0.0125(12) 0.0409(16) 0.0347(15)
C18 0.0719(14) 0.0457(12) 0.0664(14) 0.0080(10) 0.0240(11) 0.0144(10)
C19 0.110(2) 0.0750(19) 0.0763(19) -0.0053(15) 0.0337(17) -0.0103(17)
C20 0.109(3) 0.110(3) 0.0715(18) 0.0014(18) 0.0315(18) -0.008(2)
C21 0.088(2) 0.112(3) 0.079(2) 0.0206(19) 0.0291(17) -0.0044(19)
C22 0.117(3) 0.093(3) 0.118(3) 0.038(2) 0.035(2) -0.019(2)
C23 0.095(2) 0.0573(15) 0.102(2) 0.0144(16) 0.0157(18) 0.0003(14)

loop_
_atom_type_symbol
_atom_type_description
_atom_type_scat_dispersion_real
_atom_type_scat_dispersion_imag
_atom_type_scat_source
C C 0.0181 0.0091 'International Tables Vol C Tables 4.2.6.8 and 6.1.1.4'
H H 0.0000 0.0000 'International Tables Vol C Tables 4.2.6.8 and 6.1.1.4'
N N 0.0311 0.0180 'International Tables Vol C Tables 4.2.6.8 and 6.1.1.4'
O O 0.0492 0.0322 'International Tables Vol C Tables 4.2.6.8 and 6.1.1.4'
S S 0.3331 0.5567 'International Tables Vol C Tables 4.2.6.8 and 6.1.1.4'

loop_
_geom_angle_atom_site_label_1
_geom_angle_atom_site_label_2
_geom_angle_atom_site_label_3
_geom_angle
_geom_angle_site_symmetry_1
_geom_angle_site_symmetry_3
_geom_angle_publ_flag
C1 S1 C10 100.00(9) . . ?
C13 O2 C14 116.75(19) . . ?
C16 O4 C17 116.1(2) . . ?
C11 N1 N2 117.69(17) . . ?
N1 N2 H2 120.9 . . ?
C16 N2 N1 118.30(18) . . ?
C16 N2 H2 120.9 . . ?
C2 C1 S1 120.64(19) . . ?
C6 C1 S1 120.61(19) . . ?
C6 C1 C2 118.7(2) . . ?
C1 C2 H2A 119.6 . . ?
C3 C2 C1 120.7(2) . . ?
C3 C2 H2A 119.6 . . ?
C2 C3 H3 120.1 . . ?
C4 C3 C2 119.9(3) . . ?
C4 C3 H3 120.1 . . ?
C3 C4 H4 119.8 . . ?
C3 C4 C5 120.5(3) . . ?
C5 C4 H4 119.8 . . ?
C4 C5 H5 120.0 . . ?
C4 C5 C6 120.1(3) . . ?
C6 C5 H5 120.0 . . ?
C1 C6 C5 120.0(3) . . ?
C1 C6 H6 120.0 . . ?
C5 C6 H6 120.0 . . ?
H7A C7 H7B 120.0 . . ?
C8 C7 H7A 120.0 . . ?
C8 C7 H7B 120.0 . . ?
C7 C8 H8 117.7 . . ?
C7 C8 C9 124.5(3) . . ?
C9 C8 H8 117.7 . . ?
C8 C9 H9A 108.7 . . ?
C8 C9 H9B 108.7 . . ?
C8 C9 C10 114.10(19) . . ?
H9A C9 H9B 107.6 . . ?
C10 C9 H9A 108.7 . . ?
C10 C9 H9B 108.7 . . ?
C9 C10 S1 111.67(15) . . ?
C11 C10 S1 108.01(14) . . ?
C11 C10 C9 112.95(16) . . ?
C11 C10 C13 111.12(17) . . ?
C13 C10 S1 105.13(14) . . ?
C13 C10 C9 107.70(18) . . ?
N1 C11 C10 115.35(17) . . ?
N1 C11 C12 126.55(18) . . ?
C12 C11 C10 117.99(17) . . ?
C11 C12 H12A 109.5 . . ?
C11 C12 H12B 109.5 . . ?
C11 C12 H12C 109.5 . . ?
H12A C12 H12B 109.5 . . ?
H12A C12 H12C 109.5 . . ?
H12B C12 H12C 109.5 . . ?
O1 C13 O2 125.3(2) . . ?
O1 C13 C10 124.3(2) . . ?
O2 C13 C10 110.33(18) . . ?
O2 C14 H14A 110.1 . . ?
O2 C14 H14B 110.1 . . ?
H14A C14 H14B 108.4 . . ?
C15 C14 O2 108.0(2) . . ?
C15 C14 H14A 110.1 . . ?
C15 C14 H14B 110.1 . . ?
C14 C15 H15A 109.5 . . ?
C14 C15 H15B 109.5 . . ?
C14 C15 H15C 109.5 . . ?
H15A C15 H15B 109.5 . . ?
H15A C15 H15C 109.5 . . ?
H15B C15 H15C 109.5 . . ?
O3 C16 O4 125.8(2) . . ?
O3 C16 N2 126.5(2) . . ?
O4 C16 N2 107.8(2) . . ?
O4 C17 H17A 109.6 . . ?
O4 C17 H17B 109.6 . . ?
O4 C17 C18 110.3(2) . . ?
H17A C17 H17B 108.1 . . ?
C18 C17 H17A 109.6 . . ?
C18 C17 H17B 109.6 . . ?
C19 C18 C17 118.8(3) . . ?
C23 C18 C17 121.4(3) . . ?
C23 C18 C19 119.8(3) . . ?
C18 C19 H19 119.3 . . ?
C20 C19 C18 121.4(3) . . ?
C20 C19 H19 119.3 . . ?
C19 C20 H20 120.1 . . ?
C21 C20 C19 119.7(4) . . ?
C21 C20 H20 120.1 . . ?
C20 C21 H21 119.4 . . ?
C20 C21 C22 121.3(3) . . ?
C22 C21 H21 119.4 . . ?
C21 C22 H22 120.2 . . ?
C21 C22 C23 119.7(3) . . ?
C23 C22 H22 120.2 . . ?
C18 C23 C22 118.1(3) . . ?
C18 C23 H23 120.9 . . ?
C22 C23 H23 120.9 . . ?

loop_
_geom_bond_atom_site_label_1
_geom_bond_atom_site_label_2
_geom_bond_distance
_geom_bond_site_symmetry_2
_geom_bond_publ_flag
S1 C1 1.776(2) . ?
S1 C10 1.866(2) . ?
O1 C13 1.195(3) . ?
O2 C13 1.325(3) . ?
O2 C14 1.466(3) . ?
O3 C16 1.191(3) . ?
O4 C16 1.355(3) . ?
O4 C17 1.454(3) . ?
N1 N2 1.370(2) . ?
N1 C11 1.275(3) . ?
N2 H2 0.8600 . ?
N2 C16 1.364(3) . ?
C1 C2 1.393(3) . ?
C1 C6 1.385(4) . ?
C2 H2A 0.9300 . ?
C2 C3 1.377(4) . ?
C3 H3 0.9300 . ?
C3 C4 1.364(4) . ?
C4 H4 0.9300 . ?
C4 C5 1.377(5) . ?
C5 H5 0.9300 . ?
C5 C6 1.386(4) . ?
C6 H6 0.9300 . ?
C7 H7A 0.9300 . ?
C7 H7B 0.9300 . ?
C7 C8 1.291(5) . ?
C8 H8 0.9300 . ?
C8 C9 1.494(3) . ?
C9 H9A 0.9700 . ?
C9 H9B 0.9700 . ?
C9 C10 1.541(3) . ?
C10 C11 1.516(3) . ?
C10 C13 1.523(3) . ?
C11 C12 1.502(3) . ?
C12 H12A 0.9600 . ?
C12 H12B 0.9600 . ?
C12 H12C 0.9600 . ?
C14 H14A 0.9700 . ?
C14 H14B 0.9700 . ?
C14 C15 1.465(4) . ?
C15 H15A 0.9600 . ?
C15 H15B 0.9600 . ?
C15 H15C 0.9600 . ?
C17 H17A 0.9700 . ?
C17 H17B 0.9700 . ?
C17 C18 1.498(4) . ?
C18 C19 1.377(4) . ?
C18 C23 1.357(4) . ?
C19 H19 0.9300 . ?
C19 C20 1.369(5) . ?
C20 H20 0.9300 . ?
C20 C21 1.339(5) . ?
C21 H21 0.9300 . ?
C21 C22 1.354(6) . ?
C22 H22 0.9300 . ?
C22 C23 1.439(5) . ?
C23 H23 0.9300 . ?

loop_
_geom_torsion_atom_site_label_1
_geom_torsion_atom_site_label_2
_geom_torsion_atom_site_label_3
_geom_torsion_atom_site_label_4
_geom_torsion
_geom_torsion_site_symmetry_1
_geom_torsion_site_symmetry_2
_geom_torsion_site_symmetry_3
_geom_torsion_site_symmetry_4
_geom_torsion_publ_flag
S1 C1 C2 C3 -177.84(19) . . . . ?
S1 C1 C6 C5 177.6(2) . . . . ?
S1 C10 C11 N1 -104.78(18) . . . . ?
S1 C10 C11 C12 71.6(2) . . . . ?
S1 C10 C13 O1 15.1(3) . . . . ?
S1 C10 C13 O2 -167.93(16) . . . . ?
O4 C17 C18 C19 -73.8(4) . . . . ?
O4 C17 C18 C23 104.9(3) . . . . ?
N1 N2 C16 O3 -3.5(4) . . . . ?
N1 N2 C16 O4 177.40(18) . . . . ?
N2 N1 C11 C10 176.03(17) . . . . ?
N2 N1 C11 C12 0.0(3) . . . . ?
C1 S1 C10 C9 -72.25(16) . . . . ?
C1 S1 C10 C11 52.53(15) . . . . ?
C1 S1 C10 C13 171.24(14) . . . . ?
C1 C2 C3 C4 -0.4(4) . . . . ?
C2 C1 C6 C5 -3.2(4) . . . . ?
C2 C3 C4 C5 -1.8(5) . . . . ?
C3 C4 C5 C6 1.5(5) . . . . ?
C4 C5 C6 C1 1.0(5) . . . . ?
C6 C1 C2 C3 2.9(4) . . . . ?
C7 C8 C9 C10 -114.4(4) . . . . ?
C8 C9 C10 S1 -66.0(2) . . . . ?
C8 C9 C10 C11 172.0(2) . . . . ?
C8 C9 C10 C13 49.0(3) . . . . ?
C9 C10 C11 N1 19.2(3) . . . . ?
C9 C10 C11 C12 -164.3(2) . . . . ?
C9 C10 C13 O1 -104.1(3) . . . . ?
C9 C10 C13 O2 72.9(2) . . . . ?
C10 S1 C1 C2 85.31(19) . . . . ?
C10 S1 C1 C6 -95.5(2) . . . . ?
C11 N1 N2 C16 -170.88(19) . . . . ?
C11 C10 C13 O1 131.7(3) . . . . ?
C11 C10 C13 O2 -51.3(2) . . . . ?
C13 O2 C14 C15 -178.3(2) . . . . ?
C13 C10 C11 N1 140.40(19) . . . . ?
C13 C10 C11 C12 -43.2(3) . . . . ?
C14 O2 C13 O1 1.0(4) . . . . ?
C14 O2 C13 C10 -175.9(2) . . . . ?
C16 O4 C17 C18 100.1(3) . . . . ?
C17 O4 C16 O3 9.1(4) . . . . ?
C17 O4 C16 N2 -171.8(2) . . . . ?
C17 C18 C19 C20 179.4(3) . . . . ?
C17 C18 C23 C22 -179.0(3) . . . . ?
C18 C19 C20 C21 -0.4(6) . . . . ?
C19 C18 C23 C22 -0.4(5) . . . . ?
C19 C20 C21 C22 -0.3(6) . . . . ?
C20 C21 C22 C23 0.7(6) . . . . ?
C21 C22 C23 C18 -0.3(6) . . . . ?
C23 C18 C19 C20 0.7(5) . . . . ?
